data_1010891
loop_
_publ_author_name
'Amark, K.'
'Boren, B.'
'Westgren, A.'

_publ_section_title 'On the crystal structure of Mn~5~Si~3~'
_journal_coden_ASTM SKTIAF
_journal_name_full 'Svensk Kemisk Tidskrift'
_journal_page_first 273
_journal_page_last 276
_journal_volume 48
_journal_year 1936
_chemical_formula_structural 'Mn5 Si3'
_chemical_formula_sum 'Mn5 Si3'
_chemical_name_systematic 'Manganese silicide (5/3)'
_space_group_IT_number 193
_symmetry_cell_setting hexagonal
_symmetry_Int_Tables_number 193
_symmetry_space_group_name_Hall '-P 6c 2'
_symmetry_space_group_name_H-M 'P 63/m c m'
_cell_angle_alpha 90
_cell_angle_beta 90
_cell_angle_gamma 120
_cell_formula_units_Z 2
_cell_length_a 6.898(5)
_cell_length_b 6.898(5)
_cell_length_c 4.802(5)
_cell_volume 197.9
_cod_database_code 1010891

loop_
_symmetry_equiv_pos_as_xyz
x,y,z
-y,x-y,z
y-x,-x,z
y,x,z
x-y,-y,z
-x,y-x,z
-x,-y,-z
y,y-x,-z
x-y,x,-z
-y,-x,-z
y-x,y,-z
x,x-y,-z
-x,-y,1/2+z
y,y-x,1/2+z
x-y,x,1/2+z
-y,-x,1/2+z
y-x,y,1/2+z
x,x-y,1/2+z
x,y,1/2-z
-y,x-y,1/2-z
y-x,-x,1/2-z
y,x,1/2-z
x-y,-y,1/2-z
-x,y-x,1/2-z

loop_
_atom_site_label
_atom_site_type_symbol
_atom_site_symmetry_multiplicity
_atom_site_Wyckoff_symbol
_atom_site_fract_x
_atom_site_fract_y
_atom_site_fract_z
_atom_site_occupancy
_atom_site_attached_hydrogens
_atom_site_calc_flag
Mn1 Mn2+ 4 d 0.3333 0.6667 0. 1. 0 d
Mn2 Mn2+ 6 g 0.23 0.23 0.75 1. 0 d
Si1 Si4- 6 g 0.6 0.6 0.75 1. 0 d

loop_
_atom_type_symbol
_atom_type_oxidation_number
Mn2+ 2.400
Si4- -4.000
